data_7708254
loop_
_publ_author_name
'Yakovlev, Ivan A.'
'Mikhailov, Artem A.'
'Eremina, Julia A.'
'Klyushova, Lyubov S.'
'Nadolinny, Vladimir A.'
'Kostin, Gennadiy A.'

_publ_section_title
;
 Nitric oxide release and related light-induced cytotoxicity of ruthenium
 nitrosyls with coordinated nicotinate derivatives.
;
_journal_name_full 'Dalton transactions (Cambridge, England : 2003)'
_journal_paper_doi 10.1039/d1dt02190g
_journal_year 2021
_chemical_formula_moiety 'C16 H19 N5 O10 Ru'
_chemical_formula_sum 'C16 H19 N5 O10 Ru'
_chemical_formula_weight 542.43
_space_group_crystal_system monoclinic
_space_group_IT_number 9
_space_group_name_Hall 'C -2yc'
_space_group_name_H-M_alt 'C 1 c 1'
_atom_sites_solution_hydrogens mixed
_atom_sites_solution_primary dual
_audit_block_doi 10.5517/ccdc.csd.cc280c7x
_audit_creation_date 2021-05-25
_audit_creation_method
;
Olex2 1.3
(compiled 2020.11.12 svn.r5f609507 for OlexSys, GUI svn.r6272)
;
_audit_update_record
;
2021-05-25 deposited with the CCDC.	2021-09-09 downloaded from the CCDC.
;
_cell_angle_alpha 90
_cell_angle_beta 96.879(3)
_cell_angle_gamma 90
_cell_formula_units_Z 4
_cell_length_a 10.5495(12)
_cell_length_b 17.8137(18)
_cell_length_c 11.4884(19)
_cell_measurement_reflns_used 1938
_cell_measurement_temperature 150.0
_cell_measurement_theta_max 21.78
_cell_measurement_theta_min 2.26
_cell_volume 2143.4(5)
_computing_molecular_graphics 'Olex2 1.3 (Dolomanov et al., 2009)'
_computing_publication_material 'Olex2 1.3 (Dolomanov et al., 2009)'
_computing_structure_refinement 'SHELXL 2018/3 (Sheldrick, 2015)'
_computing_structure_solution 'ShelXT (Sheldrick, 2015)'
_diffrn_ambient_temperature 150.0
_diffrn_measured_fraction_theta_full 1.000
_diffrn_measured_fraction_theta_max 0.999
_diffrn_measurement_device_type 'Bruker APEX-II CCD'
_diffrn_measurement_method '\f and \w scans'
_diffrn_radiation_type MoK\a
_diffrn_radiation_wavelength 0.71073
_diffrn_reflns_av_R_equivalents 0.0789
_diffrn_reflns_av_unetI/netI 0.0847
_diffrn_reflns_Laue_measured_fraction_full 1.000
_diffrn_reflns_Laue_measured_fraction_max 0.999
_diffrn_reflns_limit_h_max 12
_diffrn_reflns_limit_h_min -13
_diffrn_reflns_limit_k_max 21
_diffrn_reflns_limit_k_min -22
_diffrn_reflns_limit_l_max 14
_diffrn_reflns_limit_l_min -14
_diffrn_reflns_number 13119
_diffrn_reflns_point_group_measured_fraction_full 0.900
_diffrn_reflns_point_group_measured_fraction_max 0.882
_diffrn_reflns_theta_full 25.242
_diffrn_reflns_theta_max 26.377
_diffrn_reflns_theta_min 2.256
_diffrn_source_current 1.4
_diffrn_source_power 0.07
_diffrn_source_voltage 50.0
_diffrn_standards_number 0
_exptl_absorpt_coefficient_mu 0.795
_exptl_absorpt_correction_T_max 0.7454
_exptl_absorpt_correction_T_min 0.6638
_exptl_absorpt_correction_type multi-scan
_exptl_absorpt_process_details
;
SADABS-2016/2 (Bruker,2016/2) was used for absorption correction.
wR2(int) was 0.0832 before and 0.0697 after correction.
The Ratio of minimum to maximum transmission is 0.8905.
The \l/2 correction factor is Not present.
;
_exptl_crystal_colour 'light yellow'
_exptl_crystal_colour_modifier light
_exptl_crystal_colour_primary yellow
_exptl_crystal_density_diffrn 1.681
_exptl_crystal_description needle
_exptl_crystal_F_000 1096
_exptl_crystal_size_max 0.1
_exptl_crystal_size_mid 0.02
_exptl_crystal_size_min 0.01
_refine_diff_density_max 0.864
_refine_diff_density_min -0.559
_refine_diff_density_rms 0.109
_refine_ls_abs_structure_details
;
 Flack x determined using 1086 quotients [(I+)-(I-)]/[(I+)+(I-)]
 (Parsons, Flack and Wagner, Acta Cryst. B69 (2013) 249-259).
;
_refine_ls_abs_structure_Flack 0.43(4)
_refine_ls_extinction_method none
_refine_ls_goodness_of_fit_ref 1.084
_refine_ls_hydrogen_treatment constr
_refine_ls_matrix_type full
_refine_ls_number_parameters 292
_refine_ls_number_reflns 3874
_refine_ls_number_restraints 2
_refine_ls_restrained_S_all 1.084
_refine_ls_R_factor_all 0.0675
_refine_ls_R_factor_gt 0.0429
_refine_ls_shift/su_max 0.001
_refine_ls_shift/su_mean 0.000
_refine_ls_structure_factor_coef Fsqd
_refine_ls_weighting_details 'w=1/[\s^2^(Fo^2^)+(0.0001P)^2^+3.7327P] where P=(Fo^2^+2Fc^2^)/3'
_refine_ls_weighting_scheme calc
_refine_ls_wR_factor_gt 0.0669
_refine_ls_wR_factor_ref 0.0818
_reflns_Friedel_coverage 0.763
_reflns_Friedel_fraction_full 0.800
_reflns_Friedel_fraction_max 0.765
_reflns_number_gt 3138
_reflns_number_total 3874
_reflns_threshold_expression 'I > 2\s(I)'
_cod_data_source_file d1dt02190g2.cif
_cod_data_source_block 1
_cod_database_code 7708254
_shelx_shelxl_version_number 2018/3
_shelx_space_group_comment
;
The symmetry employed for this shelxl refinement is uniquely defined
by the following loop, which should always be used as a source of
symmetry information in preference to the above space-group names.
They are only intended as comments.
;
_olex2_refinement_description
;
1. Fixed Uiso
 At 1.2 times of:
  All C(H) groups, All C(H,H) groups
 At 1.5 times of:
  All C(H,H,H) groups, All O(H) groups
2.a Rotating group:
 O004(H004)
2.b Secondary CH2 refined with riding coordinates:
 C00M(H00A,H00B), C00V(H00H,H00K)
2.c Aromatic/amide H refined with riding coordinates:
 C00F(H00F), C00G(H00G), C00I(H00I), C00J(H00J), C00P(H00P), C00Q(H00Q),
 C00R(H00R), C00S(H00S)
2.d Idealised Me refined as rotating group:
 C00T(H00C,H00D,H00E), C3(H3A,H3B,H3C)
;
_olex2_submission_special_instructions 'No special instructions were received'

loop_
_space_group_symop_operation_xyz
'x, y, z'
'x, -y, z+1/2'
'x+1/2, y+1/2, z'
'x+1/2, -y+1/2, z+1/2'

loop_
_atom_site_label
_atom_site_type_symbol
_atom_site_fract_x
_atom_site_fract_y
_atom_site_fract_z
_atom_site_U_iso_or_equiv
_atom_site_adp_type
_atom_site_occupancy
_atom_site_site_symmetry_order
_atom_site_calc_flag
_atom_site_refinement_flags_posn
_atom_site_refinement_flags_adp
_atom_site_refinement_flags_occupancy
_atom_site_disorder_assembly
_atom_site_disorder_group
Ru01 Ru 0.51367(9) 0.56821(3) 0.47356(9) 0.02607(17) Uani 1 1 d . . . . .
N002 N 0.3741(10) 0.4856(6) 0.4974(8) 0.028(3) Uani 1 1 d . . . . .
O003 O 0.0690(7) 0.3800(4) 0.7161(6) 0.0396(18) Uani 1 1 d . . . . .
O004 O 0.4823(7) 0.5469(4) 0.3079(5) 0.0332(17) Uani 1 1 d . . . . .
H004 H 0.423793 0.577474 0.275219 0.050 Uiso 1 1 d R U . . .
O005 O 0.1487(7) 0.4931(4) 0.7744(7) 0.048(2) Uani 1 1 d . . . . .
O006 O 0.7011(8) 0.6452(4) 0.3485(7) 0.052(2) Uani 1 1 d . . . . .
N007 N 0.6449(9) 0.6487(5) 0.4358(8) 0.033(2) Uani 1 1 d . . . . .
N008 N 0.3703(9) 0.6480(5) 0.4477(8) 0.037(2) Uani 1 1 d . . . . .
O009 O 0.8458(9) 0.4514(6) 0.1935(7) 0.062(3) Uani 1 1 d . . . . .
O00A O 0.3215(8) 0.6722(5) 0.5326(7) 0.052(2) Uani 1 1 d . . . . .
N00B N 0.5411(8) 0.5933(5) 0.6217(7) 0.0273(18) Uani 1 1 d . . . . .
O00C O 0.5575(7) 0.6199(4) 0.7134(6) 0.0408(17) Uani 1 1 d . . . . .
O00D O 0.9566(9) 0.3554(4) 0.2833(7) 0.054(2) Uani 1 1 d . . . . .
O00E O 0.3327(7) 0.6706(4) 0.3488(7) 0.0481(19) Uani 1 1 d . . . . .
C00F C 0.2982(12) 0.4902(6) 0.5832(10) 0.028(3) Uani 1 1 d . . . . .
H00F H 0.303997 0.533410 0.632028 0.034 Uiso 1 1 calc R U . . .
C00G C 0.6693(11) 0.4322(5) 0.5695(9) 0.028(3) Uani 1 1 d . . . . .
H00G H 0.619887 0.437438 0.632946 0.033 Uiso 1 1 calc R U . . .
C00H C 0.2120(11) 0.4345(5) 0.6033(10) 0.027(3) Uani 1 1 d . . . . .
C00I C 0.8234(11) 0.3648(5) 0.4758(9) 0.033(3) Uani 1 1 d . . . . .
H00I H 0.879721 0.323393 0.473351 0.039 Uiso 1 1 calc R U . . .
C00J C 0.7551(10) 0.3739(5) 0.5706(9) 0.036(3) Uani 1 1 d . . . . .
H00J H 0.767231 0.340439 0.635301 0.043 Uiso 1 1 calc R U . . .
O00K O 0.6639(9) 0.7022(5) 0.5021(8) 0.083(3) Uani 1 1 d . . . . .
C00L C 0.8095(12) 0.4156(7) 0.3856(9) 0.031(3) Uani 1 1 d . . . . .
C00M C 0.0072(11) 0.3726(6) 0.8220(9) 0.043(3) Uani 1 1 d . . . . .
H00A H -0.075058 0.400050 0.814026 0.051 Uiso 1 1 calc R U . . .
H00B H 0.062489 0.392598 0.890687 0.051 Uiso 1 1 calc R U . . .
C00N C 0.1398(11) 0.4408(7) 0.7089(11) 0.032(3) Uani 1 1 d . . . . .
C00O C 0.8717(12) 0.4122(7) 0.2778(10) 0.037(3) Uani 1 1 d . . . . .
C00P C 0.7239(11) 0.4741(6) 0.3918(10) 0.028(3) Uani 1 1 d . . . . .
H00P H 0.714722 0.509949 0.330140 0.033 Uiso 1 1 calc R U . . .
C00Q C 0.2818(10) 0.3666(5) 0.4429(9) 0.035(3) Uani 1 1 d . . . . .
H00Q H 0.277966 0.324026 0.392752 0.042 Uiso 1 1 calc R U . . .
C00R C 0.2039(10) 0.3714(6) 0.5319(9) 0.032(3) Uani 1 1 d . . . . .
H00R H 0.145912 0.332093 0.543675 0.039 Uiso 1 1 calc R U . . .
C00S C 0.3638(12) 0.4239(6) 0.4290(9) 0.032(3) Uani 1 1 d . . . . .
H00S H 0.416700 0.420290 0.367855 0.038 Uiso 1 1 calc R U . . .
C00T C -0.0145(12) 0.2883(6) 0.8352(10) 0.054(3) Uani 1 1 d . . . . .
H00C H -0.064492 0.268970 0.764135 0.081 Uiso 1 1 calc R U . . .
H00D H -0.060944 0.279326 0.902859 0.081 Uiso 1 1 calc R U . . .
H00E H 0.068113 0.262492 0.847196 0.081 Uiso 1 1 calc R U . . .
N00U N 0.6538(10) 0.4824(5) 0.4798(9) 0.027(2) Uani 1 1 d . . . . .
C00V C 1.0154(14) 0.3428(7) 0.1753(11) 0.069(4) Uani 1 1 d . . . . .
H00H H 0.959406 0.363132 0.107344 0.082 Uiso 1 1 calc R U . . .
H00K H 1.098454 0.369222 0.180392 0.082 Uiso 1 1 calc R U . . .
C3 C 1.034(2) 0.2655(7) 0.1599(13) 0.115(8) Uani 1 1 d . . . . .
H3A H 1.079758 0.257515 0.091634 0.173 Uiso 1 1 calc R U . . .
H3B H 0.950904 0.240266 0.147386 0.173 Uiso 1 1 calc R U . . .
H3C H 1.084060 0.244910 0.229973 0.173 Uiso 1 1 calc R U . . .

loop_
_atom_site_aniso_label
_atom_site_aniso_U_11
_atom_site_aniso_U_22
_atom_site_aniso_U_33
_atom_site_aniso_U_23
_atom_site_aniso_U_13
_atom_site_aniso_U_12
Ru01 0.0309(3) 0.0237(3) 0.0251(3) 0.0000(5) 0.0098(2) -0.0020(5)
N002 0.026(6) 0.024(5) 0.036(6) 0.002(4) 0.005(4) -0.004(4)
O003 0.037(5) 0.044(4) 0.041(4) -0.001(3) 0.021(4) -0.018(4)
O004 0.037(5) 0.036(4) 0.026(4) 0.002(3) 0.000(3) 0.000(3)
O005 0.048(5) 0.045(5) 0.055(5) -0.009(4) 0.024(4) -0.014(4)
O006 0.058(6) 0.062(5) 0.042(5) 0.000(4) 0.030(4) -0.017(4)
N007 0.037(6) 0.030(5) 0.035(6) 0.001(4) 0.015(5) -0.004(4)
N008 0.043(6) 0.032(5) 0.036(6) 0.008(5) 0.007(5) -0.005(4)
O009 0.059(7) 0.100(7) 0.031(5) 0.012(5) 0.022(4) 0.035(6)
O00A 0.061(6) 0.052(5) 0.049(5) -0.006(4) 0.030(4) 0.016(4)
N00B 0.031(5) 0.023(4) 0.030(5) 0.001(4) 0.014(4) -0.005(4)
O00C 0.052(5) 0.042(4) 0.030(4) -0.003(3) 0.013(3) 0.005(3)
O00D 0.076(6) 0.041(5) 0.052(5) -0.003(4) 0.037(5) 0.015(4)
O00E 0.051(5) 0.046(4) 0.047(5) 0.013(4) 0.003(4) 0.015(4)
C00F 0.028(7) 0.023(6) 0.034(6) 0.007(5) 0.007(5) -0.006(5)
C00G 0.032(6) 0.025(5) 0.029(6) 0.002(5) 0.011(5) -0.003(4)
C00H 0.024(6) 0.026(6) 0.033(7) 0.003(4) 0.010(5) 0.001(4)
C00I 0.037(7) 0.027(5) 0.036(6) -0.001(5) 0.013(6) 0.009(5)
C00J 0.047(7) 0.034(6) 0.027(5) 0.003(5) 0.007(5) 0.006(5)
O00K 0.115(9) 0.054(6) 0.090(7) -0.035(5) 0.059(6) -0.047(6)
C00L 0.033(6) 0.035(6) 0.027(6) 0.003(5) 0.012(5) 0.001(5)
C00M 0.030(6) 0.056(7) 0.047(7) -0.003(6) 0.022(5) -0.015(5)
C00N 0.018(6) 0.045(7) 0.033(8) -0.001(5) 0.010(5) -0.003(5)
C00O 0.036(7) 0.045(7) 0.032(7) -0.006(6) 0.013(5) 0.004(6)
C00P 0.027(7) 0.035(6) 0.024(6) -0.002(4) 0.012(5) -0.002(5)
C00Q 0.046(7) 0.028(5) 0.035(6) -0.005(5) 0.018(6) 0.000(5)
C00R 0.033(6) 0.029(6) 0.035(6) -0.004(5) 0.009(5) -0.013(5)
C00S 0.042(7) 0.026(6) 0.029(6) 0.006(5) 0.012(5) -0.003(5)
C00T 0.051(8) 0.054(8) 0.059(8) 0.013(6) 0.016(6) 0.003(6)
N00U 0.026(6) 0.022(5) 0.035(5) -0.001(4) 0.004(4) 0.001(4)
C00V 0.091(11) 0.062(9) 0.063(9) -0.015(7) 0.051(8) -0.002(8)
C3 0.23(2) 0.049(9) 0.077(11) -0.001(8) 0.079(13) 0.033(11)

loop_
_atom_type_symbol
_atom_type_description
_atom_type_scat_dispersion_real
_atom_type_scat_dispersion_imag
_atom_type_scat_source
C C 0.0033 0.0016 'International Tables Vol C Tables 4.2.6.8 and 6.1.1.4'
H H 0.0000 0.0000 'International Tables Vol C Tables 4.2.6.8 and 6.1.1.4'
N N 0.0061 0.0033 'International Tables Vol C Tables 4.2.6.8 and 6.1.1.4'
O O 0.0106 0.0060 'International Tables Vol C Tables 4.2.6.8 and 6.1.1.4'
Ru Ru -1.2594 0.8363 'International Tables Vol C Tables 4.2.6.8 and 6.1.1.4'

loop_
_geom_angle_atom_site_label_1
_geom_angle_atom_site_label_2
_geom_angle_atom_site_label_3
_geom_angle
_geom_angle_site_symmetry_1
_geom_angle_site_symmetry_3
_geom_angle_publ_flag
O004 Ru01 N002 87.2(3) . . ?
O004 Ru01 N007 88.3(3) . . ?
O004 Ru01 N008 87.6(3) . . ?
O004 Ru01 N00U 85.9(3) . . ?
N007 Ru01 N002 175.3(4) . . ?
N007 Ru01 N00U 91.4(4) . . ?
N008 Ru01 N002 89.3(4) . . ?
N008 Ru01 N007 89.4(3) . . ?
N008 Ru01 N00U 173.4(4) . . ?
N00B Ru01 N002 95.1(4) . . ?
N00B Ru01 O004 176.5(4) . . ?
N00B Ru01 N007 89.4(4) . . ?
N00B Ru01 N008 89.8(4) . . ?
N00B Ru01 N00U 96.8(4) . . ?
N00U Ru01 N002 89.3(3) . . ?
C00F N002 Ru01 122.4(8) . . ?
C00F N002 C00S 117.6(11) . . ?
C00S N002 Ru01 119.9(8) . . ?
C00N O003 C00M 116.1(8) . . ?
Ru01 O004 H004 109.3 . . ?
O006 N007 Ru01 122.4(7) . . ?
O00K N007 Ru01 118.1(8) . . ?
O00K N007 O006 119.4(10) . . ?
O00A N008 Ru01 119.6(8) . . ?
O00E N008 Ru01 120.5(7) . . ?
O00E N008 O00A 119.9(10) . . ?
O00C N00B Ru01 170.5(8) . . ?
C00O O00D C00V 114.9(9) . . ?
N002 C00F H00F 118.7 . . ?
N002 C00F C00H 122.6(11) . . ?
C00H C00F H00F 118.7 . . ?
C00J C00G H00G 119.3 . . ?
N00U C00G H00G 119.3 . . ?
N00U C00G C00J 121.5(11) . . ?
C00F C00H C00N 119.0(10) . . ?
C00F C00H C00R 118.5(11) . . ?
C00R C00H C00N 122.3(10) . . ?
C00J C00I H00I 120.1 . . ?
C00L C00I H00I 120.1 . . ?
C00L C00I C00J 119.9(10) . . ?
C00G C00J C00I 119.0(9) . . ?
C00G C00J H00J 120.5 . . ?
C00I C00J H00J 120.5 . . ?
C00I C00L C00O 126.3(11) . . ?
C00I C00L C00P 118.0(10) . . ?
C00P C00L C00O 115.7(11) . . ?
O003 C00M H00A 110.7 . . ?
O003 C00M H00B 110.7 . . ?
O003 C00M C00T 105.1(9) . . ?
H00A C00M H00B 108.8 . . ?
C00T C00M H00A 110.7 . . ?
C00T C00M H00B 110.7 . . ?
O003 C00N C00H 109.3(10) . . ?
O005 C00N O003 127.0(11) . . ?
O005 C00N C00H 123.7(10) . . ?
O009 C00O O00D 124.1(11) . . ?
O009 C00O C00L 125.1(12) . . ?
O00D C00O C00L 110.6(10) . . ?
C00L C00P H00P 118.4 . . ?
N00U C00P C00L 123.2(11) . . ?
N00U C00P H00P 118.4 . . ?
C00R C00Q H00Q 120.6 . . ?
C00S C00Q H00Q 120.6 . . ?
C00S C00Q C00R 118.7(10) . . ?
C00H C00R C00Q 119.0(10) . . ?
C00H C00R H00R 120.5 . . ?
C00Q C00R H00R 120.5 . . ?
N002 C00S C00Q 123.5(11) . . ?
N002 C00S H00S 118.3 . . ?
C00Q C00S H00S 118.3 . . ?
C00M C00T H00C 109.5 . . ?
C00M C00T H00D 109.5 . . ?
C00M C00T H00E 109.5 . . ?
H00C C00T H00D 109.5 . . ?
H00C C00T H00E 109.5 . . ?
H00D C00T H00E 109.5 . . ?
C00G N00U Ru01 121.3(8) . . ?
C00P N00U Ru01 120.2(8) . . ?
C00P N00U C00G 118.4(11) . . ?
O00D C00V H00H 109.7 . . ?
O00D C00V H00K 109.7 . . ?
H00H C00V H00K 108.2 . . ?
C3 C00V O00D 109.6(11) . . ?
C3 C00V H00H 109.7 . . ?
C3 C00V H00K 109.7 . . ?
C00V C3 H3A 109.5 . . ?
C00V C3 H3B 109.5 . . ?
C00V C3 H3C 109.5 . . ?
H3A C3 H3B 109.5 . . ?
H3A C3 H3C 109.5 . . ?
H3B C3 H3C 109.5 . . ?

loop_
_geom_bond_atom_site_label_1
_geom_bond_atom_site_label_2
_geom_bond_distance
_geom_bond_site_symmetry_2
_geom_bond_publ_flag
Ru01 N002 2.123(10) . ?
Ru01 O004 1.930(6) . ?
Ru01 N007 2.075(9) . ?
Ru01 N008 2.071(9) . ?
Ru01 N00B 1.750(8) . ?
Ru01 N00U 2.122(10) . ?
N002 C00F 1.345(15) . ?
N002 C00S 1.348(13) . ?
O003 C00M 1.453(12) . ?
O003 C00N 1.323(13) . ?
O004 H004 0.8735 . ?
O005 C00N 1.194(13) . ?
O006 N007 1.226(11) . ?
N007 O00K 1.222(11) . ?
N008 O00A 1.234(11) . ?
N008 O00E 1.225(10) . ?
O009 C00O 1.198(13) . ?
N00B O00C 1.149(9) . ?
O00D C00O 1.348(14) . ?
O00D C00V 1.469(13) . ?
C00F H00F 0.9500 . ?
C00F C00H 1.384(15) . ?
C00G H00G 0.9500 . ?
C00G C00J 1.376(14) . ?
C00G N00U 1.360(13) . ?
C00H C00N 1.512(16) . ?
C00H C00R 1.388(12) . ?
C00I H00I 0.9500 . ?
C00I C00J 1.385(13) . ?
C00I C00L 1.370(13) . ?
C00J H00J 0.9500 . ?
C00L C00O 1.470(14) . ?
C00L C00P 1.386(16) . ?
C00M H00A 0.9900 . ?
C00M H00B 0.9900 . ?
C00M C00T 1.530(13) . ?
C00P H00P 0.9500 . ?
C00P N00U 1.330(15) . ?
C00Q H00Q 0.9500 . ?
C00Q C00R 1.389(14) . ?
C00Q C00S 1.361(14) . ?
C00R H00R 0.9500 . ?
C00S H00S 0.9500 . ?
C00T H00C 0.9800 . ?
C00T H00D 0.9800 . ?
C00T H00E 0.9800 . ?
C00V H00H 0.9900 . ?
C00V H00K 0.9900 . ?
C00V C3 1.404(17) . ?
C3 H3A 0.9800 . ?
C3 H3B 0.9800 . ?
C3 H3C 0.9800 . ?

loop_
_geom_torsion_atom_site_label_1
_geom_torsion_atom_site_label_2
_geom_torsion_atom_site_label_3
_geom_torsion_atom_site_label_4
_geom_torsion
_geom_torsion_site_symmetry_1
_geom_torsion_site_symmetry_2
_geom_torsion_site_symmetry_3
_geom_torsion_site_symmetry_4
_geom_torsion_publ_flag
Ru01 N002 C00F C00H -176.3(8) . . . . ?
Ru01 N002 C00S C00Q 176.2(8) . . . . ?
N002 C00F C00H C00N 174.1(11) . . . . ?
N002 C00F C00H C00R 0.1(18) . . . . ?
C00F N002 C00S C00Q -0.3(17) . . . . ?
C00F C00H C00N O003 -176.1(10) . . . . ?
C00F C00H C00N O005 3.2(18) . . . . ?
C00F C00H C00R C00Q -0.3(17) . . . . ?
C00I C00L C00O O009 169.6(13) . . . . ?
C00I C00L C00O O00D -6.4(18) . . . . ?
C00I C00L C00P N00U -0.9(19) . . . . ?
C00J C00G N00U Ru01 176.3(8) . . . . ?
C00J C00G N00U C00P 0.0(17) . . . . ?
C00J C00I C00L C00O -177.7(11) . . . . ?
C00J C00I C00L C00P -1.6(17) . . . . ?
C00L C00I C00J C00G 3.2(16) . . . . ?
C00L C00P N00U Ru01 -174.6(9) . . . . ?
C00L C00P N00U C00G 1.7(19) . . . . ?
C00M O003 C00N O005 -7.5(18) . . . . ?
C00M O003 C00N C00H 171.8(9) . . . . ?
C00N O003 C00M C00T -155.2(9) . . . . ?
C00N C00H C00R C00Q -174.1(10) . . . . ?
C00O O00D C00V C3 -143.9(14) . . . . ?
C00O C00L C00P N00U 175.7(11) . . . . ?
C00P C00L C00O O009 -7(2) . . . . ?
C00P C00L C00O O00D 177.4(10) . . . . ?
C00R C00H C00N O003 -2.3(16) . . . . ?
C00R C00H C00N O005 177.0(12) . . . . ?
C00R C00Q C00S N002 0.2(17) . . . . ?
C00S N002 C00F C00H 0.2(18) . . . . ?
C00S C00Q C00R C00H 0.1(16) . . . . ?
N00U C00G C00J C00I -2.5(16) . . . . ?
C00V O00D C00O O009 -1.4(19) . . . . ?
C00V O00D C00O C00L 174.6(10) . . . . ?
